data_7706570
loop_
_publ_author_name
'Kim, Mingi'
'Im, Sehee'
'Ryu, Chan Hee'
'Lee, Seok Ho'
'Hong, Ju Hyun'
'Lee, Kang Mun'

_publ_section_title
;
 Impact of deboronation on the electronic characteristics of
 closo-o-carborane: intriguing photophysical changes in triazole-appended
 carboranyl luminophores.
;
_journal_issue 9
_journal_name_full 'Dalton transactions (Cambridge, England : 2003)'
_journal_page_first 3207
_journal_page_last 3215
_journal_paper_doi 10.1039/d0dt04038j
_journal_volume 50
_journal_year 2021
_chemical_formula_sum 'C23 H35 B10 N3'
_chemical_formula_weight 461.64
_space_group_crystal_system monoclinic
_space_group_IT_number 15
_space_group_name_Hall '-C 2yc'
_space_group_name_H-M_alt 'C 1 2/c 1'
_atom_sites_solution_hydrogens mixed
_audit_block_doi 10.5517/ccdc.csd.cc26n9sz
_audit_creation_method SHELXL-2018/3
_audit_update_record
;
2021-01-27 deposited with the CCDC.	2021-02-03 downloaded from the CCDC.
;
_cell_angle_alpha 90
_cell_angle_beta 100.40(3)
_cell_angle_gamma 90
_cell_formula_units_Z 8
_cell_length_a 25.430(5)
_cell_length_b 14.506(3)
_cell_length_c 16.515(3)
_cell_measurement_reflns_used 29568
_cell_measurement_temperature 296(2)
_cell_measurement_theta_max 27.541
_cell_measurement_theta_min 3.076
_cell_volume 5992(2)
_computing_cell_refinement 'Bruker APEXII'
_computing_data_collection 'Bruker APEXII'
_computing_data_reduction 'Bruker SAINT'
_computing_molecular_graphics ORTEP
_computing_publication_material CIFTAB
_computing_structure_refinement SHELXL
_computing_structure_solution SHELXS
_diffrn_ambient_temperature 296(2)
_diffrn_measured_fraction_theta_full 0.997
_diffrn_measured_fraction_theta_max 0.995
_diffrn_measurement_device_type CCD
_diffrn_measurement_method 'phi and omega scans'
_diffrn_radiation_type MoK\a
_diffrn_radiation_wavelength 0.71073
_diffrn_reflns_av_R_equivalents 0.0820
_diffrn_reflns_av_unetI/netI 0.0833
_diffrn_reflns_Laue_measured_fraction_full 0.997
_diffrn_reflns_Laue_measured_fraction_max 0.995
_diffrn_reflns_limit_h_max 32
_diffrn_reflns_limit_h_min -32
_diffrn_reflns_limit_k_max 18
_diffrn_reflns_limit_k_min -18
_diffrn_reflns_limit_l_max 21
_diffrn_reflns_limit_l_min -21
_diffrn_reflns_number 29568
_diffrn_reflns_point_group_measured_fraction_full 0.997
_diffrn_reflns_point_group_measured_fraction_max 0.995
_diffrn_reflns_theta_full 25.242
_diffrn_reflns_theta_max 27.541
_diffrn_reflns_theta_min 3.076
_diffrn_source 'Sealed Tube'
_exptl_absorpt_coefficient_mu 0.055
_exptl_absorpt_correction_T_max 0.995
_exptl_absorpt_correction_T_min 0.992
_exptl_absorpt_correction_type multi-scan
_exptl_absorpt_process_details SADABS
_exptl_crystal_colour colorless
_exptl_crystal_density_diffrn 1.023
_exptl_crystal_description block
_exptl_crystal_F_000 1952
_exptl_crystal_size_max 0.150
_exptl_crystal_size_mid 0.120
_exptl_crystal_size_min 0.100
_refine_diff_density_max 0.255
_refine_diff_density_min -0.159
_refine_diff_density_rms 0.042
_refine_ls_extinction_method none
_refine_ls_goodness_of_fit_ref 1.051
_refine_ls_hydrogen_treatment mixed
_refine_ls_matrix_type full
_refine_ls_number_parameters 361
_refine_ls_number_reflns 6880
_refine_ls_number_restraints 3
_refine_ls_restrained_S_all 1.051
_refine_ls_R_factor_all 0.1308
_refine_ls_R_factor_gt 0.0749
_refine_ls_shift/su_max 0.000
_refine_ls_shift/su_mean 0.000
_refine_ls_structure_factor_coef Fsqd
_refine_ls_weighting_details 'w=1/[\s^2^(Fo^2^)+(0.1334P)^2^+0.2566P] where P=(Fo^2^+2Fc^2^)/3'
_refine_ls_weighting_scheme calc
_refine_ls_wR_factor_gt 0.2108
_refine_ls_wR_factor_ref 0.2531
_reflns_Friedel_coverage 0.000
_reflns_number_gt 3480
_reflns_number_total 6880
_reflns_threshold_expression 'I > 2\s(I)'
_cod_data_source_file d0dt04038j2.cif
_cod_data_source_block CB2
_cod_depositor_comments
;
The following automatic conversions were performed:

data item '_exptl_absorpt_correction_type' value 'MULTI-SCAN' was
changed to 'multi-scan' in accordance with the
/home/data/users/saulius/crontab/automatic-downloads/rss-feeds/RSC/lib/dictionaries/cif_core.dic
dictionary named 'cif_core.dic' version 2.4.2 last updated on
2011-04-26.

Automatic conversion script
Id: cif_fix_values 7556 2019-12-06 15:28:31Z antanas 

 Adding full bibliography for 7706569--7706570.cif.
;
_cod_original_sg_symbol_H-M 'C 2/c'
_cod_database_code 7706570
_shelx_shelxl_version_number 2018/3
_shelx_space_group_comment
;
The symmetry employed for this shelxl refinement is uniquely defined
by the following loop, which should always be used as a source of
symmetry information in preference to the above space-group names.
They are only intended as comments.
;
_shelx_estimated_absorpt_t_min 0.992
_shelx_estimated_absorpt_t_max 0.995

loop_
_space_group_symop_operation_xyz
'x, y, z'
'-x, y, -z+1/2'
'x+1/2, y+1/2, z'
'-x+1/2, y+1/2, -z+1/2'
'-x, -y, -z'
'x, -y, z-1/2'
'-x+1/2, -y+1/2, -z'
'x+1/2, -y+1/2, z-1/2'

loop_
_atom_site_label
_atom_site_type_symbol
_atom_site_fract_x
_atom_site_fract_y
_atom_site_fract_z
_atom_site_U_iso_or_equiv
_atom_site_adp_type
_atom_site_occupancy
_atom_site_site_symmetry_order
_atom_site_calc_flag
_atom_site_refinement_flags_posn
_atom_site_refinement_flags_adp
_atom_site_refinement_flags_occupancy
_atom_site_disorder_assembly
_atom_site_disorder_group
C18 C 0.3612(7) 0.4298(12) 0.2133(9) 0.111(4) Uani 0.494(15) 1 d D . P A 1
H18 H 0.337464 0.457032 0.166032 0.134 Uiso 0.494(15) 1 calc R U P A 1
C19 C 0.3649(5) 0.3246(7) 0.1991(10) 0.162(5) Uani 0.494(15) 1 d . . P A 1
H19A H 0.331843 0.295873 0.205092 0.243 Uiso 0.494(15) 1 calc R U P A 1
H19B H 0.393534 0.299208 0.238748 0.243 Uiso 0.494(15) 1 calc R U P A 1
H19C H 0.371713 0.313480 0.144584 0.243 Uiso 0.494(15) 1 calc R U P A 1
C20 C 0.4146(5) 0.4762(10) 0.2230(8) 0.139(4) Uani 0.494(15) 1 d . . P A 1
H20A H 0.410344 0.541271 0.230446 0.209 Uiso 0.494(15) 1 calc R U P A 1
H20B H 0.429849 0.465807 0.174677 0.209 Uiso 0.494(15) 1 calc R U P A 1
H20C H 0.437959 0.451393 0.270202 0.209 Uiso 0.494(15) 1 calc R U P A 1
C18' C 0.3739(6) 0.4585(12) 0.2237(9) 0.121(5) Uani 0.506(15) 1 d D . P A 2
H18' H 0.372001 0.522882 0.205273 0.145 Uiso 0.506(15) 1 calc R U P A 2
C19' C 0.3487(3) 0.4008(14) 0.1483(8) 0.190(8) Uani 0.506(15) 1 d D . P A 2
H19D H 0.311247 0.414887 0.133863 0.285 Uiso 0.506(15) 1 calc R U P A 2
H19E H 0.365936 0.415039 0.102694 0.285 Uiso 0.506(15) 1 calc R U P A 2
H19F H 0.353062 0.336409 0.161248 0.285 Uiso 0.506(15) 1 calc R U P A 2
C20' C 0.4323(4) 0.4353(9) 0.2449(7) 0.135(4) Uani 0.506(15) 1 d . . P A 2
H20D H 0.448608 0.470733 0.291855 0.203 Uiso 0.506(15) 1 calc R U P A 2
H20E H 0.436365 0.370760 0.257534 0.203 Uiso 0.506(15) 1 calc R U P A 2
H20F H 0.449238 0.449391 0.198980 0.203 Uiso 0.506(15) 1 calc R U P A 2
C12 C 0.29985(7) 0.51810(13) 0.29399(12) 0.0655(5) Uani 1 1 d . . . . .
C9 C 0.24612(8) 0.57652(14) 0.15945(11) 0.0682(5) Uani 1 1 d . . . . .
C3 C 0.11877(7) 0.38166(14) 0.10106(12) 0.0688(5) Uani 1 1 d . . . . .
C2 C 0.07329(7) 0.31607(14) 0.07832(12) 0.0693(5) Uani 1 1 d . . . . .
C8 C 0.16564(8) 0.35725(14) 0.15397(13) 0.0771(6) Uani 1 1 d . . . . .
H8 H 0.169174 0.298220 0.176262 0.093 Uiso 1 1 calc R U . . .
C7 C 0.20666(8) 0.41909(15) 0.17365(13) 0.0795(6) Uani 1 1 d . . . . .
H7 H 0.237560 0.401151 0.209308 0.095 Uiso 1 1 calc R U . . .
C17 C 0.27342(8) 0.52769(15) 0.35944(13) 0.0766(6) Uani 1 1 d . . . . .
C6 C 0.20331(7) 0.50719(14) 0.14195(11) 0.0677(5) Uani 1 1 d . . . . .
C10 C 0.29305(8) 0.69492(15) 0.15093(13) 0.0777(6) Uani 1 1 d . . . . .
C5 C 0.15697(9) 0.53159(17) 0.08934(15) 0.0899(7) Uani 1 1 d . . . . .
H5 H 0.153802 0.590451 0.066662 0.108 Uiso 1 1 calc R U . . .
C13 C 0.33952(9) 0.45242(17) 0.29148(16) 0.0887(7) Uani 1 1 d D . . . .
C1 C 0.07717(10) 0.21323(17) 0.11744(16) 0.0923(8) Uani 1 1 d . . . . .
H1C H 0.1093(12) 0.196(2) 0.152(2) 0.138 Uiso 1 1 d . U . . .
C4 C 0.11557(9) 0.47065(17) 0.06992(16) 0.0943(8) Uani 1 1 d . . . . .
H4 H 0.084537 0.489354 0.034991 0.113 Uiso 1 1 calc R U . . .
C21 C 0.22996(10) 0.59843(18) 0.36141(15) 0.0917(7) Uani 1 1 d . . . . .
H21 H 0.227289 0.635265 0.311086 0.110 Uiso 1 1 calc R U . . .
C11 C 0.31293(11) 0.78187(17) 0.11829(18) 0.1050(8) Uani 1 1 d . . . . .
H11A H 0.349423 0.792098 0.144054 0.157 Uiso 1 1 calc R U . . .
H11B H 0.291371 0.832767 0.130021 0.157 Uiso 1 1 calc R U . . .
H11C H 0.310771 0.776581 0.059838 0.157 Uiso 1 1 calc R U . . .
C15 C 0.32681(15) 0.4037(2) 0.4249(2) 0.1274(12) Uani 1 1 d . . . . .
H15 H 0.336346 0.365148 0.470190 0.153 Uiso 1 1 calc R U . . .
C16 C 0.28830(12) 0.4673(2) 0.42567(16) 0.1079(9) Uani 1 1 d . . . . .
H16 H 0.271336 0.471198 0.470946 0.129 Uiso 1 1 calc R U . . .
C14 C 0.35197(13) 0.3947(2) 0.3596(3) 0.1178(11) Uani 1 1 d . . . . .
H14 H 0.377905 0.349381 0.360292 0.141 Uiso 1 1 calc R U . . .
C22 C 0.24293(15) 0.6642(3) 0.4329(2) 0.1528(14) Uani 1 1 d . . . . .
H22A H 0.213408 0.705453 0.432814 0.229 Uiso 1 1 calc R U . . .
H22B H 0.274280 0.699033 0.427837 0.229 Uiso 1 1 calc R U . . .
H22C H 0.249373 0.630008 0.483459 0.229 Uiso 1 1 calc R U . . .
C23 C 0.17663(13) 0.5537(3) 0.3591(3) 0.1644(17) Uani 1 1 d . . . . .
H23A H 0.171833 0.505582 0.318561 0.247 Uiso 1 1 calc R U . . .
H23B H 0.148893 0.598912 0.345097 0.247 Uiso 1 1 calc R U . . .
H23C H 0.174983 0.528069 0.412160 0.247 Uiso 1 1 calc R U . . .
B7 B -0.02066(12) 0.1631(2) 0.0335(2) 0.1102(11) Uani 1 1 d . . . . .
H7A H -0.052291 0.111050 0.017344 0.132 Uiso 1 1 calc R U . . .
B5 B 0.03709(13) 0.3121(3) -0.01829(18) 0.1118(11) Uani 1 1 d . . . . .
H5A H 0.043372 0.358779 -0.068186 0.134 Uiso 1 1 calc R U . . .
B6 B -0.02670(12) 0.2731(2) -0.0076(3) 0.1220(13) Uani 1 1 d . . . . .
H6 H -0.063032 0.294059 -0.050379 0.146 Uiso 1 1 calc R U . . .
B1 B 0.03666(12) 0.2881(3) 0.15191(19) 0.1065(10) Uani 1 1 d . . . . .
H1 H 0.043311 0.318099 0.214103 0.128 Uiso 1 1 calc R U . . .
B3 B -0.02689(13) 0.2586(3) 0.0964(3) 0.1320(15) Uani 1 1 d . . . . .
H3 H -0.063276 0.269695 0.122375 0.158 Uiso 1 1 calc R U . . .
B2 B 0.00894(11) 0.3512(2) 0.0634(2) 0.1129(11) Uani 1 1 d . . . . .
H2 H -0.003203 0.423595 0.067448 0.136 Uiso 1 1 calc R U . . .
B9 B 0.08292(12) 0.2247(2) 0.0185(2) 0.1050(10) Uani 1 1 d . . . . .
H9 H 0.119777 0.213149 -0.006157 0.126 Uiso 1 1 calc R U . . .
B8 B 0.04690(13) 0.1337(2) 0.0523(3) 0.1201(13) Uani 1 1 d . . . . .
H8A H 0.060251 0.061726 0.050051 0.144 Uiso 1 1 calc R U . . .
B4 B 0.01810(15) 0.1733(3) 0.1332(2) 0.1253(14) Uani 1 1 d . . . . .
H4A H 0.012150 0.127706 0.184019 0.150 Uiso 1 1 calc R U . . .
B10 B 0.01921(14) 0.1962(3) -0.0359(2) 0.1188(12) Uani 1 1 d . . . . .
H10 H 0.013794 0.166112 -0.097994 0.143 Uiso 1 1 calc R U . . .
N1 N 0.28629(6) 0.57923(11) 0.22533(9) 0.0649(4) Uani 1 1 d . . . . .
N2 N 0.31691(6) 0.65603(12) 0.22086(10) 0.0734(5) Uani 1 1 d . . . . .
N4 N 0.24989(7) 0.64861(12) 0.11125(10) 0.0795(5) Uani 1 1 d . . . . .

loop_
_atom_site_aniso_label
_atom_site_aniso_U_11
_atom_site_aniso_U_22
_atom_site_aniso_U_33
_atom_site_aniso_U_23
_atom_site_aniso_U_13
_atom_site_aniso_U_12
C18 0.087(6) 0.132(9) 0.111(8) -0.062(5) 0.005(6) 0.017(5)
C19 0.184(8) 0.127(7) 0.181(11) -0.064(7) 0.052(8) 0.003(6)
C20 0.085(7) 0.157(9) 0.179(10) -0.017(7) 0.035(7) 0.023(6)
C18' 0.102(10) 0.133(10) 0.113(6) -0.055(6) -0.015(6) 0.048(9)
C19' 0.105(5) 0.31(2) 0.147(8) -0.089(11) -0.002(5) 0.024(7)
C20' 0.075(5) 0.157(8) 0.165(8) -0.038(7) -0.001(4) 0.029(4)
C12 0.0642(11) 0.0719(11) 0.0546(11) -0.0062(9) -0.0050(9) 0.0035(9)
C9 0.0701(12) 0.0774(12) 0.0530(10) -0.0019(9) 0.0005(9) 0.0035(10)
C3 0.0641(11) 0.0814(13) 0.0566(11) 0.0032(9) -0.0010(9) 0.0006(10)
C2 0.0617(10) 0.0812(12) 0.0609(11) 0.0018(9) 0.0003(9) 0.0013(9)
C8 0.0753(12) 0.0760(12) 0.0704(13) 0.0059(10) -0.0129(10) -0.0020(10)
C7 0.0717(12) 0.0828(14) 0.0727(13) 0.0027(11) -0.0169(10) 0.0008(11)
C17 0.0798(13) 0.0858(14) 0.0595(12) -0.0008(10) 0.0003(10) -0.0060(11)
C6 0.0689(11) 0.0751(12) 0.0541(11) 0.0026(9) -0.0020(9) 0.0002(10)
C10 0.0740(12) 0.0850(14) 0.0722(13) 0.0000(11) 0.0081(11) -0.0046(11)
C5 0.0803(14) 0.0874(14) 0.0897(16) 0.0242(12) -0.0176(12) -0.0086(12)
C13 0.0755(13) 0.0954(15) 0.0860(16) -0.0143(13) -0.0099(12) 0.0177(12)
C1 0.0789(14) 0.0927(16) 0.0940(17) 0.0185(13) -0.0144(13) -0.0097(12)
C4 0.0736(13) 0.0997(16) 0.0959(17) 0.0288(14) -0.0215(12) -0.0028(12)
C21 0.0981(17) 0.1081(17) 0.0731(14) -0.0115(13) 0.0265(12) 0.0111(14)
C11 0.1046(18) 0.0966(17) 0.112(2) 0.0177(15) 0.0141(15) -0.0213(14)
C15 0.124(2) 0.130(2) 0.111(3) 0.046(2) -0.026(2) 0.002(2)
C16 0.112(2) 0.132(2) 0.0717(16) 0.0253(15) -0.0054(14) -0.0038(18)
C14 0.1007(19) 0.1008(19) 0.132(3) 0.0030(19) -0.032(2) 0.0238(15)
C22 0.165(3) 0.140(3) 0.149(3) -0.057(2) 0.018(2) 0.009(2)
C23 0.101(2) 0.181(4) 0.213(4) -0.060(3) 0.035(3) 0.012(2)
B7 0.0798(18) 0.123(2) 0.118(3) -0.002(2) -0.0087(17) -0.0237(17)
B5 0.111(2) 0.138(3) 0.0694(17) 0.0157(17) -0.0299(16) -0.033(2)
B6 0.0810(18) 0.123(3) 0.138(3) -0.001(2) -0.0433(19) -0.0045(17)
B1 0.0851(18) 0.155(3) 0.0838(19) -0.0197(19) 0.0272(15) -0.0251(19)
B3 0.0708(18) 0.182(4) 0.145(3) -0.043(3) 0.025(2) -0.023(2)
B2 0.0642(15) 0.116(2) 0.146(3) -0.017(2) -0.0134(17) 0.0101(15)
B9 0.0873(19) 0.121(2) 0.108(2) -0.050(2) 0.0214(17) -0.0148(17)
B8 0.093(2) 0.093(2) 0.159(3) -0.017(2) -0.019(2) -0.0095(16)
B4 0.112(2) 0.155(3) 0.102(2) 0.023(2) 0.002(2) -0.057(2)
B10 0.115(2) 0.148(3) 0.087(2) -0.033(2) 0.0014(18) -0.028(2)
N1 0.0631(9) 0.0722(10) 0.0561(9) -0.0064(7) 0.0016(7) -0.0014(8)
N2 0.0702(10) 0.0793(11) 0.0680(11) -0.0061(8) 0.0048(8) -0.0026(9)
N4 0.0811(11) 0.0885(12) 0.0644(10) 0.0087(9) 0.0008(9) -0.0090(9)

loop_
_atom_type_symbol
_atom_type_description
_atom_type_scat_dispersion_real
_atom_type_scat_dispersion_imag
_atom_type_scat_source
C C 0.0033 0.0016 'International Tables Vol C Tables 4.2.6.8 and 6.1.1.4'
H H 0.0000 0.0000 'International Tables Vol C Tables 4.2.6.8 and 6.1.1.4'
B B 0.0013 0.0007 'International Tables Vol C Tables 4.2.6.8 and 6.1.1.4'
N N 0.0061 0.0033 'International Tables Vol C Tables 4.2.6.8 and 6.1.1.4'

loop_
_geom_angle_atom_site_label_1
_geom_angle_atom_site_label_2
_geom_angle_atom_site_label_3
_geom_angle
_geom_angle_site_symmetry_1
_geom_angle_site_symmetry_3
_geom_angle_publ_flag
C20 C18 C13 105.8(9) . . ?
C20 C18 C19 112.4(11) . . ?
C13 C18 C19 112.3(11) . . ?
C20' C18' C19' 108.4(10) . . ?
C20' C18' C13 118.9(11) . . ?
C19' C18' C13 110.3(10) . . ?
C17 C12 C13 123.4(2) . . ?
C17 C12 N1 118.45(17) . . ?
C13 C12 N1 118.2(2) . . ?
N4 C9 N1 109.49(17) . . ?
N4 C9 C6 123.44(16) . . ?
N1 C9 C6 127.05(17) . . ?
C4 C3 C8 117.16(19) . . ?
C4 C3 C2 120.62(16) . . ?
C8 C3 C2 122.22(18) . . ?
C3 C2 C1 119.84(15) . . ?
C3 C2 B2 122.06(19) . . ?
C1 C2 B2 108.9(2) . . ?
C3 C2 B5 121.57(19) . . ?
C1 C2 B5 109.16(19) . . ?
B2 C2 B5 61.7(2) . . ?
C3 C2 B9 117.24(18) . . ?
C1 C2 B9 60.56(18) . . ?
B2 C2 B9 112.88(19) . . ?
B5 C2 B9 62.37(19) . . ?
C3 C2 B1 118.01(18) . . ?
C1 C2 B1 60.00(18) . . ?
B2 C2 B1 62.4(2) . . ?
B5 C2 B1 112.89(19) . . ?
B9 C2 B1 112.5(2) . . ?
C7 C8 C3 120.80(19) . . ?
C8 C7 C6 121.68(17) . . ?
C12 C17 C16 116.6(2) . . ?
C12 C17 C21 123.14(19) . . ?
C16 C17 C21 120.2(2) . . ?
C7 C6 C5 117.70(19) . . ?
C7 C6 C9 124.50(17) . . ?
C5 C6 C9 117.79(18) . . ?
N2 C10 N4 114.5(2) . . ?
N2 C10 C11 122.7(2) . . ?
N4 C10 C11 122.9(2) . . ?
C4 C5 C6 121.1(2) . . ?
C14 C13 C12 116.6(3) . . ?
C14 C13 C18 119.3(8) . . ?
C12 C13 C18 123.1(8) . . ?
C14 C13 C18' 123.0(7) . . ?
C12 C13 C18' 119.4(7) . . ?
C2 C1 B1 62.58(17) . . ?
C2 C1 B8 113.0(2) . . ?
B1 C1 B8 115.4(2) . . ?
C2 C1 B4 112.9(2) . . ?
B1 C1 B4 62.9(2) . . ?
B8 C1 B4 62.5(2) . . ?
C2 C1 B9 61.96(16) . . ?
B1 C1 B9 115.9(2) . . ?
B8 C1 B9 63.3(2) . . ?
B4 C1 B9 115.2(2) . . ?
C5 C4 C3 121.58(18) . . ?
C23 C21 C22 111.3(3) . . ?
C23 C21 C17 111.6(2) . . ?
C22 C21 C17 112.9(2) . . ?
C16 C15 C14 121.4(3) . . ?
C15 C16 C17 121.1(3) . . ?
C15 C14 C13 120.9(3) . . ?
B10 B7 B6 60.3(2) . . ?
B10 B7 B8 60.6(2) . . ?
B6 B7 B8 108.1(2) . . ?
B10 B7 B3 107.4(3) . . ?
B6 B7 B3 59.5(2) . . ?
B8 B7 B3 106.2(2) . . ?
B10 B7 B4 107.4(2) . . ?
B6 B7 B4 106.4(2) . . ?
B8 B7 B4 59.2(2) . . ?
B3 B7 B4 58.5(2) . . ?
C2 B5 B2 59.06(16) . . ?
C2 B5 B10 105.6(2) . . ?
B2 B5 B10 108.2(3) . . ?
C2 B5 B9 58.94(15) . . ?
B2 B5 B9 108.0(2) . . ?
B10 B5 B9 60.0(2) . . ?
C2 B5 B6 105.7(2) . . ?
B2 B5 B6 60.5(2) . . ?
B10 B5 B6 59.4(2) . . ?
B9 B5 B6 107.4(2) . . ?
B3 B6 B7 61.0(2) . . ?
B3 B6 B10 108.1(3) . . ?
B7 B6 B10 59.8(2) . . ?
B3 B6 B5 107.9(2) . . ?
B7 B6 B5 108.6(2) . . ?
B10 B6 B5 60.2(2) . . ?
B3 B6 B2 60.7(2) . . ?
B7 B6 B2 109.5(2) . . ?
B10 B6 B2 107.6(2) . . ?
B5 B6 B2 59.08(19) . . ?
C1 B1 C2 57.42(15) . . ?
C1 B1 B4 58.7(2) . . ?
C2 B1 B4 105.4(2) . . ?
C1 B1 B2 103.6(2) . . ?
C2 B1 B2 58.27(17) . . ?
B4 B1 B2 107.1(2) . . ?
C1 B1 B3 103.3(2) . . ?
C2 B1 B3 104.7(2) . . ?
B4 B1 B3 58.8(2) . . ?
B2 B1 B3 60.1(2) . . ?
B4 B3 B6 108.5(3) . . ?
B4 B3 B7 61.1(2) . . ?
B6 B3 B7 59.5(2) . . ?
B4 B3 B1 60.1(2) . . ?
B6 B3 B1 108.7(2) . . ?
B7 B3 B1 109.1(2) . . ?
B4 B3 B2 108.0(2) . . ?
B6 B3 B2 60.5(2) . . ?
B7 B3 B2 108.2(3) . . ?
B1 B3 B2 59.92(19) . . ?
C2 B2 B5 59.28(16) . . ?
C2 B2 B6 105.8(2) . . ?
B5 B2 B6 60.4(2) . . ?
C2 B2 B1 59.33(16) . . ?
B5 B2 B1 108.5(2) . . ?
B6 B2 B1 107.4(3) . . ?
C2 B2 B3 105.4(2) . . ?
B5 B2 B3 107.5(3) . . ?
B6 B2 B3 58.8(2) . . ?
B1 B2 B3 60.0(2) . . ?
C1 B9 C2 57.48(15) . . ?
C1 B9 B10 104.0(2) . . ?
C2 B9 B10 105.4(2) . . ?
C1 B9 B8 58.2(2) . . ?
C2 B9 B8 105.3(2) . . ?
B10 B9 B8 59.9(2) . . ?
C1 B9 B5 103.9(2) . . ?
C2 B9 B5 58.69(16) . . ?
B10 B9 B5 59.9(2) . . ?
B8 B9 B5 107.6(2) . . ?
C1 B8 B4 58.9(2) . . ?
C1 B8 B7 105.7(3) . . ?
B4 B8 B7 61.1(2) . . ?
C1 B8 B10 104.3(2) . . ?
B4 B8 B10 107.9(3) . . ?
B7 B8 B10 59.3(2) . . ?
C1 B8 B9 58.53(17) . . ?
B4 B8 B9 108.2(2) . . ?
B7 B8 B9 108.3(3) . . ?
B10 B8 B9 60.0(2) . . ?
C1 B4 B3 104.7(2) . . ?
C1 B4 B8 58.6(2) . . ?
B3 B4 B8 108.2(3) . . ?
C1 B4 B1 58.34(17) . . ?
B3 B4 B1 61.1(2) . . ?
B8 B4 B1 108.4(2) . . ?
C1 B4 B7 104.4(3) . . ?
B3 B4 B7 60.5(2) . . ?
B8 B4 B7 59.7(2) . . ?
B1 B4 B7 109.5(3) . . ?
B7 B10 B6 59.9(2) . . ?
B7 B10 B8 60.1(2) . . ?
B6 B10 B8 107.3(3) . . ?
B7 B10 B5 108.8(3) . . ?
B6 B10 B5 60.4(2) . . ?
B8 B10 B5 107.8(2) . . ?
B7 B10 B9 108.9(2) . . ?
B6 B10 B9 108.3(2) . . ?
B8 B10 B9 60.0(2) . . ?
B5 B10 B9 60.09(18) . . ?
C9 N1 N2 109.57(15) . . ?
C9 N1 C12 131.18(16) . . ?
N2 N1 C12 119.25(14) . . ?
C10 N2 N1 102.54(15) . . ?
C9 N4 C10 103.94(16) . . ?

loop_
_geom_bond_atom_site_label_1
_geom_bond_atom_site_label_2
_geom_bond_distance
_geom_bond_site_symmetry_2
_geom_bond_publ_flag
C18 C20 1.498(19) . ?
C18 C13 1.529(12) . ?
C18 C19 1.550(17) . ?
C18' C20' 1.502(17) . ?
C18' C19' 1.542(11) . ?
C18' C13 1.543(14) . ?
C12 C17 1.379(3) . ?
C12 C13 1.394(3) . ?
C12 N1 1.432(2) . ?
C9 N4 1.328(3) . ?
C9 N1 1.352(2) . ?
C9 C6 1.472(3) . ?
C3 C4 1.387(3) . ?
C3 C8 1.390(3) . ?
C3 C2 1.492(3) . ?
C2 C1 1.622(3) . ?
C2 B2 1.689(3) . ?
C2 B5 1.693(3) . ?
C2 B9 1.697(4) . ?
C2 B1 1.708(4) . ?
C8 C7 1.370(3) . ?
C7 C6 1.378(3) . ?
C17 C16 1.399(3) . ?
C17 C21 1.513(3) . ?
C6 C5 1.378(3) . ?
C10 N2 1.329(3) . ?
C10 N4 1.351(3) . ?
C10 C11 1.495(3) . ?
C5 C4 1.368(3) . ?
C13 C14 1.392(4) . ?
C1 B1 1.667(4) . ?
C1 B8 1.669(4) . ?
C1 B4 1.674(4) . ?
C1 B9 1.675(4) . ?
C21 C23 1.497(4) . ?
C21 C22 1.507(4) . ?
C15 C16 1.347(5) . ?
C15 C14 1.357(5) . ?
B7 B10 1.730(5) . ?
B7 B6 1.731(5) . ?
B7 B8 1.743(5) . ?
B7 B3 1.756(5) . ?
B7 B4 1.766(5) . ?
B5 B2 1.733(5) . ?
B5 B10 1.752(5) . ?
B5 B9 1.756(5) . ?
B5 B6 1.757(5) . ?
B6 B3 1.730(6) . ?
B6 B10 1.739(6) . ?
B6 B2 1.759(5) . ?
B1 B4 1.743(5) . ?
B1 B2 1.760(5) . ?
B1 B3 1.761(4) . ?
B3 B4 1.720(6) . ?
B3 B2 1.763(6) . ?
B9 B10 1.754(4) . ?
B9 B8 1.754(5) . ?
B8 B4 1.734(6) . ?
B8 B10 1.752(6) . ?
N1 N2 1.369(2) . ?
